data_7053703
loop_
_publ_author_name
'Pojarova, Michaela'
'Ananchenko, Gennady S.'
'Udachin, Konstantin A.'
'Perret, Florent'
'Coleman, Anthony W.'
'Ripmeester, John A.'

_publ_section_title
;
 ?-C?O provides access to the cavity in acyl calix[4]arenes: A comparative
 study of crystal structures
;
_journal_issue 6
_journal_name_full 'New Journal of Chemistry'
_journal_page_first 871
_journal_paper_doi 10.1039/b700308k
_journal_volume 31
_journal_year 2007
_chemical_formula_sum 'C44 H56 O4'
_chemical_formula_weight 648.89
_chemical_name_common para-butylcalix(4)arene
_chemical_name_systematic
;
?
;
_space_group_IT_number 2
_symmetry_cell_setting triclinic
_symmetry_space_group_name_Hall '-P 1'
_symmetry_space_group_name_H-M 'P -1'
_atom_sites_solution_hydrogens geom
_atom_sites_solution_primary direct
_atom_sites_solution_secondary difmap
_audit_creation_method SHELXL-97
_cell_angle_alpha 71.948(2)
_cell_angle_beta 88.950(2)
_cell_angle_gamma 74.630(2)
_cell_formula_units_Z 2
_cell_length_a 10.3228(4)
_cell_length_b 11.9213(4)
_cell_length_c 15.8916(6)
_cell_measurement_temperature 100(2)
_cell_volume 1788.52(12)
_computing_structure_refinement 'SHELXL-97 (Sheldrick, 1997)'
_computing_structure_solution 'SHELXS-97 (Sheldrick, 1990)'
_diffrn_ambient_temperature 100(2)
_diffrn_measured_fraction_theta_full 0.992
_diffrn_measured_fraction_theta_max 0.992
_diffrn_radiation_monochromator graphite
_diffrn_radiation_source 'fine-focus sealed tube'
_diffrn_radiation_type MoK\a
_diffrn_radiation_wavelength 0.71070
_diffrn_reflns_av_R_equivalents 0.0411
_diffrn_reflns_av_sigmaI/netI 0.0475
_diffrn_reflns_limit_h_max 15
_diffrn_reflns_limit_h_min -17
_diffrn_reflns_limit_k_max 19
_diffrn_reflns_limit_k_min -19
_diffrn_reflns_limit_l_max 26
_diffrn_reflns_limit_l_min -26
_diffrn_reflns_number 67314
_diffrn_reflns_theta_full 36.30
_diffrn_reflns_theta_max 36.30
_diffrn_reflns_theta_min 2.94
_exptl_absorpt_coefficient_mu 0.075
_exptl_absorpt_correction_T_max 0.9852
_exptl_absorpt_correction_T_min 0.9564
_exptl_absorpt_correction_type multi-scan
_exptl_absorpt_process_details sadabs
_exptl_crystal_density_diffrn 1.205
_exptl_crystal_density_method 'not measured'
_exptl_crystal_F_000 704
_exptl_crystal_size_max 0.60
_exptl_crystal_size_mid 0.40
_exptl_crystal_size_min 0.20
_refine_diff_density_max 0.737
_refine_diff_density_min -0.647
_refine_diff_density_rms 0.067
_refine_ls_extinction_method none
_refine_ls_goodness_of_fit_ref 1.069
_refine_ls_hydrogen_treatment mixed
_refine_ls_matrix_type full
_refine_ls_number_parameters 505
_refine_ls_number_reflns 17177
_refine_ls_number_restraints 60
_refine_ls_restrained_S_all 1.079
_refine_ls_R_factor_all 0.1102
_refine_ls_R_factor_gt 0.0696
_refine_ls_shift/su_max 0.004
_refine_ls_shift/su_mean 0.000
_refine_ls_structure_factor_coef Fsqd
_refine_ls_weighting_details 'calc w=1/[\s^2^(Fo^2^)+(0.1052P)^2^+0.4763P] where P=(Fo^2^+2Fc^2^)/3'
_refine_ls_weighting_scheme calc
_refine_ls_wR_factor_gt 0.1891
_refine_ls_wR_factor_ref 0.2191
_reflns_number_gt 10898
_reflns_number_total 17177
_reflns_threshold_expression >2sigma(I)
_cod_data_source_file b700308ksup1.cif
_cod_data_source_block gena69
_cod_original_cell_volume 1788.53(11)
_cod_original_sg_symbol_H-M P-1
_cod_database_code 7053703

loop_
_symmetry_equiv_pos_as_xyz
'x, y, z'
'-x, -y, -z'

loop_
_atom_site_label
_atom_site_type_symbol
_atom_site_fract_x
_atom_site_fract_y
_atom_site_fract_z
_atom_site_U_iso_or_equiv
_atom_site_adp_type
_atom_site_occupancy
_atom_site_symmetry_multiplicity
_atom_site_calc_flag
_atom_site_refinement_flags
_atom_site_disorder_assembly
_atom_site_disorder_group
C41 C 0.0670(5) 0.7151(6) 0.4443(3) 0.0280(6) Uani 0.37 1 d PD A 3
H41A H 0.0570 0.7984 0.4479 0.034 Uiso 0.37 1 calc PR A 3
H41B H -0.0042 0.7209 0.4010 0.034 Uiso 0.37 1 calc PR A 3
C42 C 0.0475(5) 0.6316(6) 0.5345(3) 0.0312(6) Uani 0.37 1 d PD A 3
H42A H 0.1115 0.6347 0.5788 0.037 Uiso 0.37 1 calc PR A 3
H42B H 0.0707 0.5463 0.5327 0.037 Uiso 0.37 1 calc PR A 3
C43 C -0.0936(4) 0.6627(5) 0.5653(3) 0.0389(6) Uani 0.37 1 d PD A 3
H43A H -0.1568 0.6727 0.5158 0.047 Uiso 0.37 1 calc PR A 3
H43B H -0.1015 0.5900 0.6143 0.047 Uiso 0.37 1 calc PR A 3
C44 C -0.1424(8) 0.7685(5) 0.5957(6) 0.0563(9) Uani 0.37 1 d PD A 3
H44A H -0.1212 0.7442 0.6597 0.068 Uiso 0.37 1 calc PR A 3
H44B H -0.2402 0.8006 0.5828 0.068 Uiso 0.37 1 calc PR A 3
H44C H -0.0988 0.8322 0.5649 0.068 Uiso 0.37 1 calc PR A 3
C41B C 0.0808(7) 0.7244(7) 0.4527(5) 0.0280(6) Uani 0.28 1 d PD B 33
H41X H 0.0001 0.7407 0.4128 0.034 Uiso 0.28 1 d P C 33
H41Y H 0.0861 0.8040 0.4571 0.034 Uiso 0.28 1 d P D 33
C42B C 0.0637(7) 0.6397(7) 0.5458(4) 0.0312(6) Uani 0.28 1 d PD B 33
H42X H 0.0521 0.5624 0.5404 0.037 Uiso 0.28 1 calc PR B 33
H42Y H 0.1465 0.6192 0.5843 0.037 Uiso 0.28 1 calc PR B 33
C43B C -0.0577(5) 0.6990(6) 0.5899(4) 0.0389(6) Uani 0.28 1 d PD B 33
H43X H -0.0579 0.6444 0.6512 0.047 Uiso 0.28 1 calc PR B 33
H43Y H -0.0468 0.7773 0.5938 0.047 Uiso 0.28 1 calc PR B 33
C44B C -0.1916(6) 0.7239(6) 0.5417(6) 0.0563(9) Uani 0.28 1 d PD B 33
H44D H -0.1982 0.7881 0.4845 0.068 Uiso 0.28 1 calc PR B 33
H44E H -0.2643 0.7510 0.5774 0.068 Uiso 0.28 1 calc PR B 33
H44F H -0.1993 0.6487 0.5318 0.068 Uiso 0.28 1 calc PR B 33
C41A C 0.0479(4) 0.6626(4) 0.4244(2) 0.0280(6) Uani 0.35 1 d PD E 4
H41C H -0.0091 0.7287 0.3745 0.034 Uiso 0.35 1 calc PR E 4
H41D H 0.0125 0.5901 0.4358 0.034 Uiso 0.35 1 calc PR E 4
C42A C 0.0307(4) 0.7035(4) 0.5049(2) 0.0312(6) Uani 0.35 1 d PD E 4
H42C H 0.0601 0.7791 0.4939 0.037 Uiso 0.35 1 calc PR E 4
H42D H 0.0877 0.6393 0.5558 0.037 Uiso 0.35 1 calc PR E 4
C43A C -0.1185(4) 0.7286(5) 0.5276(3) 0.0389(6) Uani 0.35 1 d PD E 4
H43C H -0.1781 0.7731 0.4727 0.047 Uiso 0.35 1 calc PR E 4
H43D H -0.1407 0.6502 0.5565 0.047 Uiso 0.35 1 calc PR E 4
C44A C -0.1386(8) 0.8029(6) 0.5876(6) 0.0563(9) Uani 0.35 1 d PD E 4
H44G H -0.0672 0.7665 0.6357 0.068 Uiso 0.35 1 calc PR E 4
H44H H -0.2263 0.8053 0.6127 0.068 Uiso 0.35 1 calc PR E 4
H44I H -0.1356 0.8864 0.5546 0.068 Uiso 0.35 1 calc PR E 4
O2 O 0.75741(9) 0.62118(7) 0.13655(6) 0.02186(16) Uani 1 1 d . . .
H2 H 0.7693 0.6279 0.1867 0.026 Uiso 1 1 calc R . .
O3 O 0.76451(9) 0.62047(7) 0.30459(6) 0.02454(17) Uani 1 1 d . . .
H3 H 0.7108 0.5771 0.3210 0.029 Uiso 1 1 calc R . .
C12 C 0.71949(10) 0.73625(9) 0.07412(7) 0.01659(17) Uani 1 1 d . F .
C13 C 0.64535(10) 0.75216(10) -0.00341(7) 0.01756(18) Uani 1 1 d D . .
C14 C 0.61296(11) 0.86730(10) -0.06770(7) 0.01872(18) Uani 1 1 d . F .
H14 H 0.5623 0.8793 -0.1206 0.022 Uiso 1 1 calc R . .
C15 C 0.65246(10) 0.96549(10) -0.05696(7) 0.01835(18) Uani 1 1 d D . .
C16 C 0.72479(11) 0.94614(10) 0.02190(7) 0.01832(18) Uani 1 1 d . F .
H16 H 0.7513 1.0124 0.0307 0.022 Uiso 1 1 calc R . .
C17 C 0.75940(10) 0.83288(10) 0.08813(7) 0.01687(17) Uani 1 1 d . . .
C18 C 0.83525(11) 0.81693(10) 0.17367(7) 0.01915(18) Uani 1 1 d . F .
H18B H 0.8894 0.8767 0.1621 0.023 Uiso 1 1 calc R . .
H18A H 0.8979 0.7335 0.1948 0.023 Uiso 1 1 calc R . .
C19 C 0.6290(5) 1.0876(5) -0.1289(3) 0.0220(5) Uani 0.667(2) 1 d PD F 1
H19A H 0.6020 1.1540 -0.1018 0.026 Uiso 0.667(2) 1 calc PR F 1
H19B H 0.5538 1.0973 -0.1707 0.026 Uiso 0.667(2) 1 calc PR F 1
C20 C 0.75487(19) 1.10077(17) -0.18090(12) 0.0248(3) Uani 0.667(2) 1 d PD F 1
H20A H 0.7398 1.1873 -0.2184 0.030 Uiso 0.667(2) 1 calc PR F 1
H20B H 0.8328 1.0804 -0.1382 0.030 Uiso 0.667(2) 1 calc PR F 1
C21 C 0.7890(2) 1.01856(18) -0.23978(13) 0.0281(3) Uani 0.667(2) 1 d PD F 1
H21A H 0.7860 0.9346 -0.2052 0.034 Uiso 0.667(2) 1 calc PR F 1
H21B H 0.7204 1.0498 -0.2903 0.034 Uiso 0.667(2) 1 calc PR F 1
C22 C 0.9278(7) 1.0140(7) -0.2751(5) 0.0448(7) Uani 0.667(2) 1 d PD F 1
H22A H 0.9349 1.0977 -0.3029 0.054 Uiso 0.667(2) 1 calc PR F 1
H22B H 0.9409 0.9705 -0.3191 0.054 Uiso 0.667(2) 1 calc PR F 1
H22C H 0.9970 0.9708 -0.2260 0.054 Uiso 0.667(2) 1 calc PR F 1
C19A C 0.6166(12) 1.0857(11) -0.1317(7) 0.0220(5) Uani 0.333(2) 1 d PD F 2
H19C H 0.6330 1.1510 -0.1107 0.026 Uiso 0.333(2) 1 calc PR F 2
H19D H 0.5198 1.1084 -0.1506 0.026 Uiso 0.333(2) 1 calc PR F 2
C20A C 0.7000(4) 1.0760(3) -0.2103(2) 0.0248(3) Uani 0.333(2) 1 d PD F 2
H20C H 0.6908 1.0044 -0.2263 0.030 Uiso 0.333(2) 1 calc PR F 2
H20D H 0.6624 1.1502 -0.2617 0.030 Uiso 0.333(2) 1 calc PR F 2
C21A C 0.8482(4) 1.0629(4) -0.1949(3) 0.0281(3) Uani 0.333(2) 1 d PD F 2
H21C H 0.8821 1.0036 -0.1356 0.034 Uiso 0.333(2) 1 calc PR F 2
H21D H 0.8613 1.1430 -0.1969 0.034 Uiso 0.333(2) 1 calc PR F 2
C22A C 0.9272(15) 1.0180(16) -0.2663(10) 0.0448(7) Uani 0.333(2) 1 d PD F 2
H22D H 0.8923 1.0761 -0.3251 0.054 Uiso 0.333(2) 1 calc PR F 2
H22E H 0.9172 0.9372 -0.2626 0.054 Uiso 0.333(2) 1 calc PR F 2
H22F H 1.0227 1.0121 -0.2570 0.054 Uiso 0.333(2) 1 calc PR F 2
C23 C 0.70384(12) 0.73841(10) 0.30595(7) 0.0208(2) Uani 1 1 d . F .
C24 C 0.74042(11) 0.83553(10) 0.24539(7) 0.01927(19) Uani 1 1 d . . .
C25 C 0.68216(13) 0.95378(10) 0.24862(7) 0.0224(2) Uani 1 1 d . F .
H25 H 0.7078 1.0206 0.2085 0.027 Uiso 1 1 calc R . .
C26 C 0.58773(14) 0.97654(11) 0.30891(8) 0.0268(2) Uani 1 1 d D . .
C27 C 0.55306(15) 0.87721(12) 0.36773(8) 0.0299(3) Uani 1 1 d . F .
H27 H 0.4884 0.8916 0.4092 0.036 Uiso 1 1 calc R . .
C28 C 0.60973(14) 0.75714(11) 0.36802(8) 0.0275(2) Uani 1 1 d D . .
H1 H 0.6442 0.4999 0.1311 0.030 Uiso 1 1 d . . .
H4 H 0.5682 0.5296 0.2706 0.030 Uiso 1 1 d . . .
O1 O 0.5770(3) 0.4865(3) 0.1641(2) 0.0229(5) Uani 0.65 1 d PD A 3
O4 O 0.5709(4) 0.5120(3) 0.3255(2) 0.0230(5) Uani 0.65 1 d PD A 3
C1 C 0.45890(15) 0.56392(18) 0.11761(11) 0.0158(3) Uani 0.65 1 d PGD A 3
C2 C 0.33757(17) 0.56597(16) 0.15733(9) 0.0180(4) Uani 0.65 1 d PG A 3
C3 C 0.21786(14) 0.64328(18) 0.11070(11) 0.0177(4) Uani 0.65 1 d PG A 3
H3X H 0.1349 0.6447 0.1378 0.021 Uiso 0.65 1 calc PR A 3
C4 C 0.21948(18) 0.7185(2) 0.02436(11) 0.0167(4) Uani 0.65 1 d PGD A 3
C5 C 0.3408(2) 0.7165(2) -0.01536(10) 0.0165(3) Uani 0.65 1 d PG A 3
H5 H 0.3419 0.7679 -0.0744 0.020 Uiso 0.65 1 calc PR A 3
C6 C 0.46052(17) 0.6392(2) 0.03127(12) 0.0154(3) Uani 0.65 1 d PGD A 3
C7 C 0.5951(4) 0.6461(4) -0.0118(2) 0.0165(4) Uani 0.65 1 d PD A 3
H7A H 0.6645 0.5681 0.0165 0.020 Uiso 0.65 1 calc PR A 3
H7B H 0.5834 0.6551 -0.0754 0.020 Uiso 0.65 1 calc PR A 3
C8 C 0.0898(7) 0.8037(6) -0.0302(5) 0.0252(3) Uani 0.65 1 d PD A 3
H8A H 0.0440 0.8610 0.0016 0.030 Uiso 0.65 1 calc PR A 3
H8B H 0.1140 0.8531 -0.0878 0.030 Uiso 0.65 1 calc PR A 3
C9 C -0.0070(4) 0.7374(4) -0.0478(3) 0.0181(5) Uani 0.65 1 d PD A 3
H9A H -0.0931 0.7983 -0.0746 0.022 Uiso 0.65 1 calc PR A 3
H9B H -0.0254 0.6828 0.0095 0.022 Uiso 0.65 1 calc PR A 3
C10 C 0.0460(4) 0.6591(3) -0.1107(2) 0.0248(5) Uani 0.65 1 d PD A 3
H10A H 0.0741 0.7115 -0.1654 0.030 Uiso 0.65 1 calc PR A 3
H10B H 0.1261 0.5918 -0.0809 0.030 Uiso 0.65 1 calc PR A 3
C11 C -0.0572(3) 0.6064(3) -0.13488(11) 0.0302(5) Uani 0.65 1 d PD A 3
H11A H -0.0837 0.5528 -0.0810 0.036 Uiso 0.65 1 calc PR A 3
H11B H -0.0199 0.5587 -0.1743 0.036 Uiso 0.65 1 calc PR A 3
H11C H -0.1362 0.6728 -0.1653 0.036 Uiso 0.65 1 calc PR A 3
C29 C 0.5712(3) 0.6527(3) 0.43670(11) 0.0334(3) Uani 0.65 1 d PRD A 3
H29X H 0.6452 0.5765 0.4468 0.040 Uiso 0.65 1 calc PR A 3
H29Y H 0.5600 0.6709 0.4935 0.040 Uiso 0.65 1 calc PR A 3
C34 C 0.44943(10) 0.56715(13) 0.35068(9) 0.0198(3) Uani 0.65 1 d PGD A 3
C35 C 0.44665(11) 0.63258(13) 0.40977(9) 0.0213(3) Uani 0.65 1 d PGD A 3
C36 C 0.32484(13) 0.68385(12) 0.43972(8) 0.0240(3) Uani 0.65 1 d PG A 3
H36 H 0.3229 0.7286 0.4801 0.029 Uiso 0.65 1 calc PR A 3
C37 C 0.20581(10) 0.66969(12) 0.41057(8) 0.0250(3) Uani 0.65 1 d PGD A 3
C38 C 0.20859(10) 0.60426(12) 0.35148(8) 0.0241(3) Uani 0.65 1 d PG A 3
H38 H 0.1272 0.5946 0.3316 0.029 Uiso 0.65 1 calc PR A 3
C39 C 0.33039(12) 0.55299(12) 0.32153(8) 0.0201(3) Uani 0.65 1 d PG A 3
C40 C 0.3326(2) 0.4850(2) 0.25348(14) 0.0210(4) Uani 0.65 1 d P A 3
H40A H 0.2511 0.4551 0.2577 0.025 Uiso 0.65 1 calc PR A 3
H40B H 0.4121 0.4126 0.2683 0.025 Uiso 0.65 1 calc PR A 3
O1A O 0.5920(7) 0.4813(7) 0.1509(5) 0.0229(5) Uani 0.35 1 d PD E 4
O4A O 0.5732(8) 0.4980(6) 0.3150(5) 0.0230(5) Uani 0.35 1 d PD E 4
C1A C 0.4737(3) 0.5571(4) 0.1028(2) 0.0158(3) Uani 0.35 1 d PGD E 4
C2A C 0.3527(4) 0.5518(3) 0.1415(2) 0.0180(4) Uani 0.35 1 d PG E 4
C3A C 0.2317(3) 0.6274(4) 0.0957(3) 0.0177(4) Uani 0.35 1 d PG E 4
H3A H 0.1490 0.6237 0.1221 0.021 Uiso 0.35 1 calc PR E 4
C4A C 0.2318(4) 0.7084(4) 0.0112(3) 0.0167(4) Uani 0.35 1 d PG E 4
C5A C 0.3528(5) 0.7138(5) -0.0275(2) 0.0165(3) Uani 0.35 1 d PG E 4
H5A H 0.3528 0.7692 -0.0852 0.020 Uiso 0.35 1 calc PR E 4
C6A C 0.4737(4) 0.6382(5) 0.0183(3) 0.0154(3) Uani 0.35 1 d PGD E 4
C7A C 0.6016(8) 0.6527(7) -0.0265(5) 0.0165(4) Uani 0.35 1 d PD E 4
H7A1 H 0.5853 0.6755 -0.0916 0.020 Uiso 0.35 1 calc PR E 4
H7A2 H 0.6732 0.5743 -0.0060 0.020 Uiso 0.35 1 calc PR E 4
C8A C 0.0925(13) 0.7957(11) -0.0271(10) 0.0252(3) Uani 0.35 1 d P E 4
H8A1 H 0.1036 0.8652 -0.0778 0.030 Uiso 0.35 1 calc PR E 4
H8A2 H 0.0473 0.8293 0.0188 0.030 Uiso 0.35 1 calc PR E 4
C9A C 0.0018(9) 0.7263(8) -0.0594(6) 0.0181(5) Uani 0.35 1 d P E 4
H9A1 H -0.0089 0.6577 -0.0079 0.022 Uiso 0.35 1 calc PR E 4
H9A2 H -0.0887 0.7837 -0.0795 0.022 Uiso 0.35 1 calc PR E 4
C10A C 0.0515(8) 0.6787(7) -0.1286(5) 0.0248(5) Uani 0.35 1 d P E 4
H10C H 0.1391 0.6167 -0.1075 0.030 Uiso 0.35 1 calc PR E 4
H10D H 0.0673 0.7460 -0.1792 0.030 Uiso 0.35 1 calc PR E 4
C11A C -0.0478(6) 0.6177(5) -0.1621(2) 0.0302(5) Uani 0.35 1 d P E 4
H11D H -0.0687 0.5546 -0.1117 0.036 Uiso 0.35 1 calc PR E 4
H11E H -0.0049 0.5802 -0.2060 0.036 Uiso 0.35 1 calc PR E 4
H11F H -0.1312 0.6806 -0.1893 0.036 Uiso 0.35 1 calc PR E 4
C29A C 0.5613(6) 0.6507(5) 0.4322(2) 0.0334(3) Uani 0.35 1 d PRD E 4
H29B H 0.5376 0.6713 0.4873 0.040 Uiso 0.35 1 calc PR E 4
H29A H 0.6382 0.5761 0.4483 0.040 Uiso 0.35 1 calc PR E 4
C34A C 0.4452(2) 0.5498(3) 0.3359(2) 0.0198(3) Uani 0.35 1 d PGD E 4
C35A C 0.4288(2) 0.6157(3) 0.3957(2) 0.0213(3) Uani 0.35 1 d PGD E 4
C36A C 0.3022(3) 0.6553(2) 0.42484(17) 0.0240(3) Uani 0.35 1 d PG E 4
H36A H 0.2910 0.7003 0.4657 0.029 Uiso 0.35 1 calc PR E 4
C37A C 0.1920(2) 0.6290(2) 0.39431(17) 0.0250(3) Uani 0.35 1 d PGD E 4
C38A C 0.2083(2) 0.5631(2) 0.33460(17) 0.0241(3) Uani 0.35 1 d PG E 4
H38A H 0.1330 0.5451 0.3137 0.029 Uiso 0.35 1 calc PR E 4
C39A C 0.3349(3) 0.5235(2) 0.30541(17) 0.0201(3) Uani 0.35 1 d PG E 4
C40A C 0.3497(5) 0.4614(4) 0.2337(3) 0.0210(4) Uani 0.35 1 d P E 4
H40C H 0.2734 0.4255 0.2338 0.025 Uiso 0.35 1 calc PR E 4
H40D H 0.4339 0.3938 0.2472 0.025 Uiso 0.35 1 calc PR E 4
C30 C 0.5262(8) 1.1052(6) 0.3144(4) 0.0335(4) Uani 0.754(4) 1 d PD F 10
H30A H 0.5456 1.1661 0.2608 0.040 Uiso 0.754(4) 1 calc PR F 10
H30B H 0.4272 1.1205 0.3154 0.040 Uiso 0.754(4) 1 calc PR F 10
C31 C 0.5808(4) 1.1223(5) 0.3965(3) 0.0427(8) Uani 0.754(4) 1 d PD F 10
H31A H 0.5617 1.0609 0.4499 0.051 Uiso 0.754(4) 1 calc PR F 10
H31B H 0.5328 1.2047 0.3993 0.051 Uiso 0.754(4) 1 calc PR F 10
C32 C 0.7337(3) 1.1093(2) 0.39820(17) 0.0436(6) Uani 0.754(4) 1 d PD F 10
H32A H 0.7648 1.1082 0.4571 0.052 Uiso 0.754(4) 1 calc PR F 10
H32B H 0.7813 1.0300 0.3900 0.052 Uiso 0.754(4) 1 calc PR F 10
C33 C 0.7704(3) 1.2122(3) 0.3271(2) 0.0469(6) Uani 0.754(4) 1 d PD F 10
H33A H 0.7430 1.2118 0.2684 0.056 Uiso 0.754(4) 1 calc PR F 10
H33B H 0.8680 1.2002 0.3317 0.056 Uiso 0.754(4) 1 calc PR F 10
H33C H 0.7241 1.2909 0.3350 0.056 Uiso 0.754(4) 1 calc PR F 10
C30A C 0.527(3) 1.1051(18) 0.3072(12) 0.0335(4) Uani 0.246(4) 1 d PD F 11
H30C H 0.4291 1.1271 0.2915 0.040 Uiso 0.246(4) 1 calc PR F 11
H30D H 0.5661 1.1600 0.2599 0.040 Uiso 0.246(4) 1 calc PR F 11
C31A C 0.5476(14) 1.1284(17) 0.3943(10) 0.0427(8) Uani 0.246(4) 1 d PD F 11
H31C H 0.5115 1.2172 0.3854 0.051 Uiso 0.246(4) 1 calc PR F 11
H31D H 0.4947 1.0849 0.4390 0.051 Uiso 0.246(4) 1 calc PR F 11
C32A C 0.6903(9) 1.0888(7) 0.4303(5) 0.0436(6) Uani 0.246(4) 1 d PD F 11
H32C H 0.7303 1.0015 0.4355 0.052 Uiso 0.246(4) 1 calc PR F 11
H32D H 0.6946 1.0973 0.4901 0.052 Uiso 0.246(4) 1 calc PR F 11
C33A C 0.7707(8) 1.1689(9) 0.3675(7) 0.0469(6) Uani 0.246(4) 1 d PD F 11
H33D H 0.7783 1.1504 0.3113 0.056 Uiso 0.246(4) 1 calc PR F 11
H33E H 0.8609 1.1513 0.3953 0.056 Uiso 0.246(4) 1 calc PR F 11
H33F H 0.7237 1.2557 0.3560 0.056 Uiso 0.246(4) 1 calc PR F 11

loop_
_atom_site_aniso_label
_atom_site_aniso_U_11
_atom_site_aniso_U_22
_atom_site_aniso_U_33
_atom_site_aniso_U_23
_atom_site_aniso_U_13
_atom_site_aniso_U_12
C41 0.0251(10) 0.0313(11) 0.0240(10) -0.0067(7) 0.0046(8) -0.0043(8)
C42 0.0321(11) 0.0357(11) 0.0235(11) -0.0052(8) 0.0087(9) -0.0108(9)
C43 0.0280(12) 0.0577(19) 0.0345(15) -0.0178(11) 0.0063(10) -0.0139(12)
C44 0.0355(12) 0.041(2) 0.093(2) -0.018(2) 0.0134(14) -0.0148(17)
C41B 0.0251(10) 0.0313(11) 0.0240(10) -0.0067(7) 0.0046(8) -0.0043(8)
C42B 0.0321(11) 0.0357(11) 0.0235(11) -0.0052(8) 0.0087(9) -0.0108(9)
C43B 0.0280(12) 0.0577(19) 0.0345(15) -0.0178(11) 0.0063(10) -0.0139(12)
C44B 0.0355(12) 0.041(2) 0.093(2) -0.018(2) 0.0134(14) -0.0148(17)
C41A 0.0251(10) 0.0313(11) 0.0240(10) -0.0067(7) 0.0046(8) -0.0043(8)
C42A 0.0321(11) 0.0357(11) 0.0235(11) -0.0052(8) 0.0087(9) -0.0108(9)
C43A 0.0280(12) 0.0577(19) 0.0345(15) -0.0178(11) 0.0063(10) -0.0139(12)
C44A 0.0355(12) 0.041(2) 0.093(2) -0.018(2) 0.0134(14) -0.0148(17)
O2 0.0233(4) 0.0191(3) 0.0219(4) -0.0062(3) 0.0002(3) -0.0041(3)
O3 0.0294(4) 0.0168(3) 0.0248(4) -0.0055(3) 0.0002(3) -0.0031(3)
C12 0.0152(4) 0.0183(4) 0.0180(4) -0.0078(3) 0.0028(3) -0.0051(3)
C13 0.0157(4) 0.0203(4) 0.0194(4) -0.0102(3) 0.0014(3) -0.0048(3)
C14 0.0162(4) 0.0219(4) 0.0189(4) -0.0088(4) 0.0002(3) -0.0036(3)
C15 0.0163(4) 0.0200(4) 0.0191(4) -0.0075(3) 0.0032(3) -0.0040(3)
C16 0.0177(4) 0.0204(4) 0.0196(4) -0.0084(3) 0.0040(3) -0.0074(3)
C17 0.0152(4) 0.0208(4) 0.0175(4) -0.0084(3) 0.0032(3) -0.0070(3)
C18 0.0182(4) 0.0232(5) 0.0191(4) -0.0087(4) 0.0007(3) -0.0083(4)
C19 0.0213(10) 0.0199(5) 0.0217(6) -0.0056(4) -0.0003(6) -0.0016(6)
C20 0.0260(7) 0.0237(7) 0.0217(7) -0.0023(5) 0.0005(5) -0.0074(6)
C21 0.0265(7) 0.0279(7) 0.0230(7) -0.0039(6) 0.0033(6) -0.0010(6)
C22 0.0341(7) 0.0432(10) 0.0543(17) -0.0165(10) 0.0179(9) -0.0059(7)
C19A 0.0213(10) 0.0199(5) 0.0217(6) -0.0056(4) -0.0003(6) -0.0016(6)
C20A 0.0260(7) 0.0237(7) 0.0217(7) -0.0023(5) 0.0005(5) -0.0074(6)
C21A 0.0265(7) 0.0279(7) 0.0230(7) -0.0039(6) 0.0033(6) -0.0010(6)
C22A 0.0341(7) 0.0432(10) 0.0543(17) -0.0165(10) 0.0179(9) -0.0059(7)
C23 0.0264(5) 0.0183(4) 0.0165(4) -0.0056(3) 0.0009(4) -0.0037(4)
C24 0.0229(5) 0.0203(4) 0.0160(4) -0.0071(3) 0.0003(3) -0.0065(4)
C25 0.0300(5) 0.0200(4) 0.0187(5) -0.0074(4) 0.0002(4) -0.0074(4)
C26 0.0367(6) 0.0223(5) 0.0213(5) -0.0098(4) 0.0028(4) -0.0044(5)
C27 0.0417(7) 0.0257(5) 0.0199(5) -0.0090(4) 0.0090(5) -0.0037(5)
C28 0.0388(6) 0.0228(5) 0.0167(5) -0.0037(4) 0.0079(4) -0.0047(5)
O1 0.0192(8) 0.0183(5) 0.0271(11) -0.0036(6) -0.0039(7) -0.0022(5)
O4 0.0242(4) 0.0200(8) 0.0242(9) -0.0077(6) 0.0027(5) -0.0041(5)
C1 0.0162(6) 0.0152(5) 0.0171(8) -0.0061(5) 0.0002(5) -0.0048(4)
C2 0.0191(6) 0.0174(6) 0.0184(8) -0.0046(5) 0.0009(5) -0.0075(5)
C3 0.0167(6) 0.0188(7) 0.0195(8) -0.0072(5) 0.0023(5) -0.0064(5)
C4 0.0166(6) 0.0158(6) 0.0195(8) -0.0081(5) 0.0003(5) -0.0043(4)
C5 0.0179(6) 0.0166(4) 0.0165(7) -0.0064(5) 0.0002(5) -0.0059(4)
C6 0.0168(6) 0.0160(4) 0.0157(7) -0.0075(5) 0.0021(4) -0.0057(4)
C7 0.0201(6) 0.0189(6) 0.0124(12) -0.0078(7) 0.0007(7) -0.0051(4)
C8 0.0206(5) 0.0180(8) 0.0322(7) -0.0013(6) -0.0053(5) -0.0050(5)
C9 0.0121(7) 0.0186(8) 0.0237(12) -0.0091(7) 0.0027(7) -0.0020(6)
C10 0.0208(6) 0.0259(12) 0.0256(15) -0.0038(9) 0.0022(9) -0.0080(8)
C11 0.0336(8) 0.0316(9) 0.0256(13) -0.0103(11) -0.0078(11) -0.0071(7)
C29 0.0487(9) 0.0249(6) 0.0194(6) -0.0013(4) 0.0124(6) -0.0056(6)
C34 0.0231(5) 0.0173(7) 0.0164(7) -0.0020(5) 0.0024(5) -0.0053(5)
C35 0.0274(7) 0.0186(7) 0.0166(7) -0.0020(5) 0.0035(6) -0.0086(5)
C36 0.0328(8) 0.0187(8) 0.0194(7) -0.0047(5) 0.0070(6) -0.0075(6)
C37 0.0271(7) 0.0240(9) 0.0197(7) -0.0029(6) 0.0047(6) -0.0050(6)
C38 0.0241(6) 0.0248(9) 0.0201(8) -0.0028(6) 0.0032(5) -0.0066(7)
C39 0.0246(6) 0.0179(8) 0.0157(7) -0.0012(5) 0.0022(5) -0.0073(6)
C40 0.0229(7) 0.0210(9) 0.0185(10) -0.0027(5) 0.0028(6) -0.0094(7)
O1A 0.0192(8) 0.0183(5) 0.0271(11) -0.0036(6) -0.0039(7) -0.0022(5)
O4A 0.0242(4) 0.0200(8) 0.0242(9) -0.0077(6) 0.0027(5) -0.0041(5)
C1A 0.0162(6) 0.0152(5) 0.0171(8) -0.0061(5) 0.0002(5) -0.0048(4)
C2A 0.0191(6) 0.0174(6) 0.0184(8) -0.0046(5) 0.0009(5) -0.0075(5)
C3A 0.0167(6) 0.0188(7) 0.0195(8) -0.0072(5) 0.0023(5) -0.0064(5)
C4A 0.0166(6) 0.0158(6) 0.0195(8) -0.0081(5) 0.0003(5) -0.0043(4)
C5A 0.0179(6) 0.0166(4) 0.0165(7) -0.0064(5) 0.0002(5) -0.0059(4)
C6A 0.0168(6) 0.0160(4) 0.0157(7) -0.0075(5) 0.0021(4) -0.0057(4)
C7A 0.0201(6) 0.0189(6) 0.0124(12) -0.0078(7) 0.0007(7) -0.0051(4)
C8A 0.0206(5) 0.0180(8) 0.0322(7) -0.0013(6) -0.0053(5) -0.0050(5)
C9A 0.0121(7) 0.0186(8) 0.0237(12) -0.0091(7) 0.0027(7) -0.0020(6)
C10A 0.0208(6) 0.0259(12) 0.0256(15) -0.0038(9) 0.0022(9) -0.0080(8)
C11A 0.0336(8) 0.0316(9) 0.0256(13) -0.0103(11) -0.0078(11) -0.0071(7)
C29A 0.0487(9) 0.0249(6) 0.0194(6) -0.0013(4) 0.0124(6) -0.0056(6)
C34A 0.0231(5) 0.0173(7) 0.0164(7) -0.0020(5) 0.0024(5) -0.0053(5)
C35A 0.0274(7) 0.0186(7) 0.0166(7) -0.0020(5) 0.0035(6) -0.0086(5)
C36A 0.0328(8) 0.0187(8) 0.0194(7) -0.0047(5) 0.0070(6) -0.0075(6)
C37A 0.0271(7) 0.0240(9) 0.0197(7) -0.0029(6) 0.0047(6) -0.0050(6)
C38A 0.0241(6) 0.0248(9) 0.0201(8) -0.0028(6) 0.0032(5) -0.0066(7)
C39A 0.0246(6) 0.0179(8) 0.0157(7) -0.0012(5) 0.0022(5) -0.0073(6)
C40A 0.0229(7) 0.0210(9) 0.0185(10) -0.0027(5) 0.0028(6) -0.0094(7)
C30 0.0422(8) 0.0256(6) 0.0350(11) -0.0168(7) 0.0066(8) -0.0050(5)
C31 0.075(2) 0.0328(9) 0.0267(7) -0.0174(6) 0.0170(14) -0.0159(16)
C32 0.0667(17) 0.0285(9) 0.0287(11) -0.0117(9) -0.0139(10) 0.0027(10)
C33 0.0390(10) 0.0460(14) 0.0537(16) -0.0185(11) 0.0026(11) -0.0051(10)
C30A 0.0422(8) 0.0256(6) 0.0350(11) -0.0168(7) 0.0066(8) -0.0050(5)
C31A 0.075(2) 0.0328(9) 0.0267(7) -0.0174(6) 0.0170(14) -0.0159(16)
C32A 0.0667(17) 0.0285(9) 0.0287(11) -0.0117(9) -0.0139(10) 0.0027(10)
C33A 0.0390(10) 0.0460(14) 0.0537(16) -0.0185(11) 0.0026(11) -0.0051(10)

loop_
_atom_type_symbol
_atom_type_description
_atom_type_scat_dispersion_real
_atom_type_scat_dispersion_imag
_atom_type_scat_source
C C 0.0033 0.0016 'International Tables Vol C Tables 4.2.6.8 and 6.1.1.4'
H H 0.0000 0.0000 'International Tables Vol C Tables 4.2.6.8 and 6.1.1.4'
O O 0.0106 0.0060 'International Tables Vol C Tables 4.2.6.8 and 6.1.1.4'

loop_
_geom_angle_atom_site_label_1
_geom_angle_atom_site_label_2
_geom_angle_atom_site_label_3
_geom_angle
C42 C41 C37 112.7(4)
C41 C42 C43 114.8(4)
C44 C43 C42 120.9(5)
C43B C42B C41B 112.6(6)
C44B C43B C42B 114.0(5)
C42A C41A C37A 117.2(3)
C41A C42A C43A 110.2(3)
C44A C43A C42A 108.1(4)
O2 C12 C13 118.65(9)
O2 C12 C17 119.78(9)
C13 C12 C17 121.54(10)
C14 C13 C12 118.13(9)
C14 C13 C7A 116.1(3)
C12 C13 C7A 125.7(3)
C14 C13 C7 122.63(15)
C12 C13 C7 119.11(15)
C7A C13 C7 8.9(4)
C13 C14 C15 122.16(10)
C14 C15 C16 117.87(10)
C14 C15 C19 123.0(3)
C16 C15 C19 119.0(3)
C14 C15 C19A 118.3(6)
C16 C15 C19A 123.8(6)
C19 C15 C19A 5.5(8)
C17 C16 C15 122.10(10)
C16 C17 C12 118.19(9)
C16 C17 C18 120.25(9)
C12 C17 C18 121.54(9)
C17 C18 C24 111.78(9)
C15 C19 C20 112.7(3)
C21 C20 C19 113.3(3)
C22 C21 C20 111.8(3)
C15 C19A C20A 110.8(7)
C21A C20A C19A 114.9(6)
C20A C21A C22A 109.9(7)
O3 C23 C24 118.44(10)
O3 C23 C28 119.85(10)
C24 C23 C28 121.70(10)
C23 C24 C25 118.33(10)
C23 C24 C18 121.99(10)
C25 C24 C18 119.60(10)
C26 C25 C24 121.83(11)
C25 C26 C27 118.05(11)
C25 C26 C30A 119.1(9)
C27 C26 C30A 122.9(9)
C25 C26 C30 122.1(3)
C27 C26 C30 119.8(3)
C30A C26 C30 4.1(9)
C26 C27 C28 122.33(12)
C27 C28 C23 117.74(11)
C27 C28 C29 119.40(15)
C23 C28 C29 122.83(15)
C27 C28 C29A 119.8(2)
C23 C28 C29A 122.3(2)
C29 C28 C29A 4.9(3)
O1 C1 C2 119.62(17)
O1 C1 C6 120.37(17)
C2 C1 C6 120.0
C1 C2 C3 120.0
C1 C2 C40 121.26(13)
C3 C2 C40 118.73(13)
C4 C3 C2 120.0
C3 C4 C5 120.0
C3 C4 C8 121.9(3)
C5 C4 C8 118.1(3)
C4 C5 C6 120.0
C5 C6 C1 120.0
C5 C6 C7 118.89(17)
C1 C6 C7 120.94(17)
C13 C7 C6 113.5(3)
C9 C8 C4 113.9(4)
C8 C9 C10 113.6(4)
C11 C10 C9 112.3(3)
C35 C29 C28 112.61(16)
O4 C34 C35 119.15(16)
O4 C34 C39 120.76(16)
C35 C34 C39 120.0
C36 C35 C34 120.0
C36 C35 C29 120.12(13)
C34 C35 C29 119.81(13)
C35 C36 C37 120.0
C38 C37 C36 120.0
C38 C37 C41 115.7(2)
C36 C37 C41 124.2(2)
C37 C38 C39 120.0
C38 C39 C34 120.0
C38 C39 C40 119.88(11)
C34 C39 C40 120.08(11)
C39 C40 C2 112.96(16)
O1A C1A C2A 118.3(4)
O1A C1A C6A 121.7(4)
C2A C1A C6A 120.0
C1A C2A C3A 120.0
C1A C2A C40A 121.0(3)
C3A C2A C40A 119.0(3)
C2A C3A C4A 120.0
C5A C4A C3A 120.0
C5A C4A C8A 125.5(6)
C3A C4A C8A 114.1(6)
C6A C5A C4A 120.0
C5A C6A C1A 120.0
C5A C6A C7A 117.0(4)
C1A C6A C7A 123.0(4)
C6A C7A C13 108.7(6)
C4A C8A C9A 110.8(9)
C10A C9A C8A 115.5(9)
C9A C10A C11A 113.2(7)
C28 C29A C35A 117.5(3)
O4A C34A C35A 119.9(4)
O4A C34A C39A 119.6(4)
C35A C34A C39A 120.0
C36A C35A C34A 120.0
C36A C35A C29A 119.3(2)
C34A C35A C29A 120.7(2)
C35A C36A C37A 120.0
C38A C37A C36A 120.0
C38A C37A C41A 114.8(2)
C36A C37A C41A 125.1(2)
C37A C38A C39A 120.0
C38A C39A C34A 120.0
C38A C39A C40A 119.6(2)
C34A C39A C40A 120.2(2)
C39A C40A C2A 111.7(3)
C31 C30 C26 112.1(4)
C30 C31 C32 113.4(4)
C33 C32 C31 112.8(2)
C26 C30A C31A 114.3(13)
C32A C31A C30A 114.6(14)
C31A C32A C33A 109.4(9)

loop_
_geom_bond_atom_site_label_1
_geom_bond_atom_site_label_2
_geom_bond_distance
C41 C42 1.516(6)
C41 C37 1.540(5)
C42 C43 1.517(5)
C43 C44 1.452(7)
C41B C42B 1.549(7)
C42B C43B 1.538(7)
C43B C44B 1.505(7)
C41A C42A 1.496(5)
C41A C37A 1.543(4)
C42A C43A 1.548(5)
C43A C44A 1.469(7)
O2 C12 1.3803(13)
O3 C23 1.3860(14)
C12 C13 1.3973(15)
C12 C17 1.4002(14)
C13 C14 1.3928(15)
C13 C7A 1.518(9)
C13 C7 1.529(4)
C14 C15 1.3946(15)
C15 C16 1.3946(15)
C15 C19 1.509(5)
C15 C19A 1.510(10)
C16 C17 1.3913(15)
C17 C18 1.5155(15)
C18 C24 1.5190(15)
C19 C20 1.544(5)
C20 C21 1.528(3)
C21 C22 1.524(7)
C19A C20A 1.521(11)
C20A C21A 1.512(5)
C21A C22A 1.533(13)
C23 C24 1.3918(15)
C23 C28 1.3975(17)
C24 C25 1.3950(16)
C25 C26 1.3886(18)
C26 C27 1.3894(18)
C26 C30A 1.49(2)
C26 C30 1.525(6)
C27 C28 1.3939(18)
C28 C29 1.518(3)
C28 C29A 1.554(5)
O1 C1 1.378(3)
O4 C34 1.368(3)
C1 C2 1.3900
C1 C6 1.3900
C2 C3 1.3900
C2 C40 1.542(3)
C3 C4 1.3900
C4 C5 1.3900
C4 C8 1.533(6)
C5 C6 1.3900
C6 C7 1.548(4)
C8 C9 1.506(9)
C9 C10 1.567(5)
C10 C11 1.482(5)
C29 C35 1.463(3)
C34 C35 1.3900
C34 C39 1.3900
C35 C36 1.3900
C36 C37 1.3900
C37 C38 1.3900
C38 C39 1.3900
C39 C40 1.536(2)
O1A C1A 1.383(7)
O4A C34A 1.385(7)
C1A C2A 1.3900
C1A C6A 1.3900
C2A C3A 1.3900
C2A C40A 1.532(6)
C3A C4A 1.3900
C4A C5A 1.3900
C4A C8A 1.538(12)
C5A C6A 1.3900
C6A C7A 1.513(8)
C8A C9A 1.586(18)
C9A C10A 1.417(12)
C10A C11A 1.587(11)
C29A C35A 1.692(6)
C34A C35A 1.3900
C34A C39A 1.3900
C35A C36A 1.3900
C36A C37A 1.3900
C37A C38A 1.3900
C38A C39A 1.3900
C39A C40A 1.526(4)
C30 C31 1.522(6)
C31 C32 1.544(5)
C32 C33 1.516(4)
C30A C31A 1.523(17)
C31A C32A 1.488(14)
C32A C33A 1.548(11)
